data_7235002
loop_
_publ_author_name
'Yang, Xiang-Kai'
'Chen, Jhy-Der'

_publ_section_title
;
 Crystal-to-Crystal Transformation and Linker Exchange in Cd(II)
 Coordination Polymers Based on Flexible Bis-pyridyl-bis-amide and
 1,4-Naphthalenedicarboxylate
;
_journal_name_full CrystEngComm
_journal_paper_doi 10.1039/C9CE01332F
_journal_year 2019
_chemical_formula_moiety 'C32 H32 Cd N4 O6, 2H2O'
_chemical_formula_sum 'C32 H36 Cd N4 O8'
_chemical_formula_weight 717.05
_space_group_crystal_system monoclinic
_space_group_IT_number 14
_space_group_name_Hall '-P 2yn'
_space_group_name_H-M_alt 'P 1 21/n 1'
_atom_sites_solution_hydrogens mixed
_audit_creation_method SHELXL-2014/7
_audit_update_record
;
2019-10-09 deposited with the CCDC.	2019-11-07 downloaded from the CCDC.
;
_cell_angle_alpha 90
_cell_angle_beta 93.3780(6)
_cell_angle_gamma 90
_cell_formula_units_Z 4
_cell_length_a 10.1473(2)
_cell_length_b 20.5033(3)
_cell_length_c 15.2045(2)
_cell_measurement_reflns_used 9912
_cell_measurement_temperature 296(2)
_cell_measurement_theta_max 28.30
_cell_measurement_theta_min 2.24
_cell_volume 3157.85(9)
_computing_cell_refinement 'Bruker SAINT'
_computing_data_collection 'Bruker APEX2'
_computing_data_reduction 'Bruker SAINT'
_computing_molecular_graphics 'Bruker SHELXTL'
_computing_publication_material 'Bruker SHELXTL'
_computing_structure_refinement 'SHELXL-2014/7 (Sheldrick, 2014)'
_computing_structure_solution 'SHELXS-97 (Sheldrick 2008)'
_diffrn_ambient_temperature 296(2)
_diffrn_measured_fraction_theta_full 1.000
_diffrn_measured_fraction_theta_max 0.998
_diffrn_measurement_device_type 'Bruker APEX-II CCD'
_diffrn_measurement_method '\f and \w scans'
_diffrn_radiation_type MoK\a
_diffrn_radiation_wavelength 0.71073
_diffrn_reflns_av_R_equivalents 0.0164
_diffrn_reflns_av_unetI/netI 0.0174
_diffrn_reflns_Laue_measured_fraction_full 1.000
_diffrn_reflns_Laue_measured_fraction_max 0.998
_diffrn_reflns_limit_h_max 13
_diffrn_reflns_limit_h_min -13
_diffrn_reflns_limit_k_max 27
_diffrn_reflns_limit_k_min -21
_diffrn_reflns_limit_l_max 19
_diffrn_reflns_limit_l_min -20
_diffrn_reflns_number 25414
_diffrn_reflns_point_group_measured_fraction_full 1.000
_diffrn_reflns_point_group_measured_fraction_max 0.998
_diffrn_reflns_theta_full 25.242
_diffrn_reflns_theta_max 28.323
_diffrn_reflns_theta_min 1.669
_exptl_absorpt_coefficient_mu 0.748
_exptl_absorpt_correction_T_max 0.7457
_exptl_absorpt_correction_T_min 0.6681
_exptl_absorpt_correction_type multi-scan
_exptl_absorpt_process_details 'sadabs v2008/1(bruker axs, 2008)'
_exptl_crystal_colour orange
_exptl_crystal_density_diffrn 1.508
_exptl_crystal_description Block
_exptl_crystal_F_000 1472
_exptl_crystal_size_max 0.500
_exptl_crystal_size_mid 0.300
_exptl_crystal_size_min 0.100
_refine_diff_density_max 1.431
_refine_diff_density_min -0.593
_refine_diff_density_rms 0.075
_refine_ls_extinction_method none
_refine_ls_goodness_of_fit_ref 1.037
_refine_ls_hydrogen_treatment constr
_refine_ls_matrix_type full
_refine_ls_number_parameters 415
_refine_ls_number_reflns 7855
_refine_ls_number_restraints 0
_refine_ls_restrained_S_all 1.037
_refine_ls_R_factor_all 0.0363
_refine_ls_R_factor_gt 0.0311
_refine_ls_shift/su_max 0.002
_refine_ls_shift/su_mean 0.000
_refine_ls_structure_factor_coef Fsqd
_refine_ls_weighting_details 'w=1/[\s^2^(Fo^2^)+(0.0471P)^2^+2.5265P] where P=(Fo^2^+2Fc^2^)/3'
_refine_ls_weighting_scheme calc
_refine_ls_wR_factor_gt 0.0863
_refine_ls_wR_factor_ref 0.0901
_reflns_Friedel_coverage 0.000
_reflns_number_gt 6954
_reflns_number_total 7855
_reflns_threshold_expression 'I > 2\s(I)'
_cod_data_source_file c9ce01332f2.cif
_cod_data_source_block 2
_cod_depositor_comments
;
The following automatic conversions were performed:

data item '_exptl_absorpt_correction_type' value 'multi_scan' was
changed to 'multi-scan' in accordance with the
/home/data/users/saulius/crontab/automatic-downloads/rss-feeds/RSC/lib/dictionaries/cif_core.dic
dictionary named 'cif_core.dic' version 2.4.2 last updated on
2011-04-26.

Automatic conversion script
Id: cif_fix_values 6909 2019-04-08 15:41:33Z antanas 
;
_cod_original_sg_symbol_H-M 'P 21/n'
_cod_database_code 7235002
_shelx_shelxl_version_number 2014/7
_shelx_space_group_comment
; 
The symmetry employed for this shelxl refinement is uniquely defined 
by the following loop, which should always be used as a source of 
symmetry information in preference to the above space-group names. 
They are only intended as comments. 
;
_shelx_estimated_absorpt_t_min 0.706
_shelx_estimated_absorpt_t_max 0.929

loop_
_space_group_symop_operation_xyz
'x, y, z'
'-x+1/2, y+1/2, -z+1/2'
'-x, -y, -z'
'x-1/2, -y-1/2, z-1/2'

loop_
_atom_site_label
_atom_site_type_symbol
_atom_site_fract_x
_atom_site_fract_y
_atom_site_fract_z
_atom_site_U_iso_or_equiv
_atom_site_adp_type
_atom_site_occupancy
_atom_site_site_symmetry_order
_atom_site_calc_flag
_atom_site_refinement_flags_posn
_atom_site_refinement_flags_adp
_atom_site_refinement_flags_occupancy
_atom_site_disorder_assembly
_atom_site_disorder_group
Cd Cd 0.44332(2) 0.68199(2) 0.69397(2) 0.02941(6) Uani 1 1 d . . . . .
N1 N 0.5886(2) 0.66527(10) 0.81876(13) 0.0383(4) Uani 1 1 d . . . . .
O1 O 0.7786(2) 0.80982(10) 1.07020(14) 0.0557(5) Uani 1 1 d . . . . .
C1 C 0.6892(2) 0.70547(12) 0.83852(16) 0.0416(5) Uani 1 1 d . . . . .
H1A H 0.7046 0.7392 0.7995 0.050 Uiso 1 1 calc R U . . .
N2 N 0.8397(3) 0.81433(11) 0.93075(16) 0.0519(6) Uani 1 1 d . . . . .
H2A H 0.8466 0.8375 0.8841 0.062 Uiso 1 1 calc R U . . .
O2 O 0.8776(3) 0.83192(13) 0.59327(15) 0.0726(7) Uani 1 1 d . . . . .
C2 C 0.7721(2) 0.69991(13) 0.91373(17) 0.0422(5) Uani 1 1 d . . . . .
N3 N 0.59536(19) 0.65856(9) 0.58970(13) 0.0363(4) Uani 1 1 d . . . . .
O3 O 0.3620(2) 0.77609(8) 0.73610(13) 0.0497(4) Uani 1 1 d . . . . .
C3 C 0.7471(3) 0.65061(15) 0.97181(19) 0.0543(7) Uani 1 1 d . . . . .
H3A H 0.7998 0.6456 1.0235 0.065 Uiso 1 1 calc R U . . .
N4 N 0.7962(3) 0.81083(10) 0.45704(15) 0.0487(5) Uani 1 1 d . . . . .
H4B H 0.7499 0.8249 0.4118 0.058 Uiso 1 1 calc R U . . .
O4. O 0.5369(3) 0.80554(10) 0.66995(17) 0.0693(7) Uani 1 1 d . . . . .
C4 C 0.6429(3) 0.60867(16) 0.9526(2) 0.0597(8) Uani 1 1 d . . . . .
H4A H 0.6243 0.5752 0.9912 0.072 Uiso 1 1 calc R U . . .
O5 O 0.2470(2) 1.12970(8) 0.72123(13) 0.0518(5) Uani 1 1 d . . . . .
C5 C 0.5676(3) 0.61708(13) 0.87583(18) 0.0467(6) Uani 1 1 d . . . . .
H5A H 0.4987 0.5881 0.8627 0.056 Uiso 1 1 calc R U . . .
O6 O 0.11543(19) 1.07415(9) 0.80349(12) 0.0481(4) Uani 1 1 d . . . . .
C6 C 0.8847(3) 0.74691(14) 0.9312(2) 0.0562(7) Uani 1 1 d . . . . .
H6A H 0.9288 0.7371 0.9879 0.067 Uiso 1 1 calc R U . . .
H6B H 0.9481 0.7413 0.8865 0.067 Uiso 1 1 calc R U . . .
C7 C 0.7886(3) 0.84089(13) 1.00027(18) 0.0485(6) Uani 1 1 d . . . . .
C8 C 0.7442(3) 0.91033(14) 0.9913(2) 0.0591(7) Uani 1 1 d . . . . .
H8A H 0.7748 0.9280 0.9370 0.071 Uiso 1 1 calc R U . . .
H8B H 0.7850 0.9354 1.0397 0.071 Uiso 1 1 calc R U . . .
C9 C 0.5972(4) 0.91845(16) 0.9910(3) 0.0712(9) Uani 1 1 d . . . . .
H9A H 0.5625 0.8946 1.0397 0.085 Uiso 1 1 calc R U . . .
H9B H 0.5556 0.9019 0.9364 0.085 Uiso 1 1 calc R U . . .
C10 C 0.5690(4) 0.99231(19) 1.0002(3) 0.0813(11) Uani 1 1 d . . . . .
H10A H 0.6122 1.0079 1.0548 0.098 Uiso 1 1 calc R U . . .
H10B H 0.6072 1.0153 0.9521 0.098 Uiso 1 1 calc R U . . .
C11 C 0.5822(3) 0.60195(12) 0.54585(18) 0.0459(6) Uani 1 1 d . . . . .
H11A H 0.5275 0.5699 0.5670 0.055 Uiso 1 1 calc R U . . .
C12 C 0.6474(3) 0.58980(14) 0.4703(2) 0.0552(7) Uani 1 1 d . . . . .
H12A H 0.6343 0.5507 0.4400 0.066 Uiso 1 1 calc R U . . .
C13 C 0.7312(3) 0.63582(14) 0.44059(18) 0.0513(6) Uani 1 1 d . . . . .
H13A H 0.7755 0.6282 0.3898 0.062 Uiso 1 1 calc R U . . .
C14 C 0.7500(3) 0.69374(12) 0.48620(17) 0.0409(5) Uani 1 1 d . . . . .
C15 C 0.6781(2) 0.70313(12) 0.56021(16) 0.0380(5) Uani 1 1 d . . . . .
H15A H 0.6881 0.7423 0.5907 0.046 Uiso 1 1 calc R U . . .
C16 C 0.8459(3) 0.74434(13) 0.4563(2) 0.0558(7) Uani 1 1 d . . . . .
H16A H 0.9261 0.7420 0.4943 0.067 Uiso 1 1 calc R U . . .
H16B H 0.8690 0.7337 0.3970 0.067 Uiso 1 1 calc R U . . .
C17 C 0.8197(3) 0.85084(14) 0.52551(18) 0.0481(6) Uani 1 1 d . . . . .
C18 C 0.7693(3) 0.91982(13) 0.5143(2) 0.0532(7) Uani 1 1 d . . . . .
H18A H 0.8083 0.9391 0.4637 0.064 Uiso 1 1 calc R U . . .
H18B H 0.7989 0.9449 0.5658 0.064 Uiso 1 1 calc R U . . .
C19 C 0.6198(3) 0.92543(12) 0.50182(18) 0.0455(6) Uani 1 1 d . . . . .
H19A H 0.5905 0.9066 0.4455 0.055 Uiso 1 1 calc R U . . .
H19B H 0.5794 0.9009 0.5477 0.055 Uiso 1 1 calc R U . . .
C20 C 0.5748(3) 0.99608(12) 0.50505(17) 0.0446(5) Uani 1 1 d . . . . .
H20A H 0.6143 1.0202 0.4584 0.054 Uiso 1 1 calc R U . . .
H20B H 0.6066 1.0150 0.5608 0.054 Uiso 1 1 calc R U . . .
C21 C 0.3900(2) 0.88910(10) 0.71558(14) 0.0336(4) Uani 1 1 d . . . . .
C22 C 0.2564(2) 0.89893(11) 0.70945(16) 0.0391(5) Uani 1 1 d . . . . .
H22A H 0.2006 0.8638 0.6967 0.047 Uiso 1 1 calc R U . . .
C23 C 0.2019(2) 0.96091(11) 0.72201(16) 0.0384(5) Uani 1 1 d . . . . .
H23A H 0.1106 0.9659 0.7194 0.046 Uiso 1 1 calc R U . . .
C24 C 0.2811(2) 1.01396(10) 0.73805(14) 0.0342(4) Uani 1 1 d . . . . .
C25 C 0.4214(2) 1.00713(10) 0.74104(14) 0.0339(4) Uani 1 1 d . . . . .
C26 C 0.5077(3) 1.06066(12) 0.75697(17) 0.0464(6) Uani 1 1 d . . . . .
H26A H 0.4728 1.1022 0.7633 0.056 Uiso 1 1 calc R U . . .
C27 C 0.6418(3) 1.05205(15) 0.7633(2) 0.0559(7) Uani 1 1 d . . . . .
H27A H 0.6972 1.0878 0.7728 0.067 Uiso 1 1 calc R U . . .
C28 C 0.6959(3) 0.98915(15) 0.7554(2) 0.0537(7) Uani 1 1 d . . . . .
H28A H 0.7869 0.9835 0.7608 0.064 Uiso 1 1 calc R U . . .
C29 C 0.6159(3) 0.93653(13) 0.73973(16) 0.0432(5) Uani 1 1 d . . . . .
H29A H 0.6534 0.8954 0.7345 0.052 Uiso 1 1 calc R U . . .
C30 C 0.4772(2) 0.94320(10) 0.73132(14) 0.0334(4) Uani 1 1 d . . . . .
C31 C 0.4361(3) 0.81926(10) 0.70598(15) 0.0384(5) Uani 1 1 d . . . . .
C32 C 0.2123(3) 1.07787(11) 0.75529(15) 0.0390(5) Uani 1 1 d . . . . .
O7 O 0.9267(3) 0.86104(16) 0.76867(17) 0.0884(9) Uani 1 1 d . . . . .
H7C H 1.0087 0.8575 0.7827 0.106 Uiso 1 1 d R U . . .
H7D H 0.9148 0.8713 0.7146 0.106 Uiso 1 1 d R U . . .
O8 O 1.0379(9) 0.7335(6) 0.6907(11) 0.216(9) Uani 0.5 1 d . . P A 1
O8' O 1.0986(8) 0.7511(4) 0.7684(10) 0.173(6) Uani 0.5 1 d . . P B 2

loop_
_atom_site_aniso_label
_atom_site_aniso_U_11
_atom_site_aniso_U_22
_atom_site_aniso_U_33
_atom_site_aniso_U_23
_atom_site_aniso_U_13
_atom_site_aniso_U_12
Cd 0.03511(9) 0.01980(8) 0.03376(9) 0.00012(5) 0.00576(6) -0.00115(5)
N1 0.0400(10) 0.0353(10) 0.0394(10) 0.0019(8) -0.0003(8) -0.0001(8)
O1 0.0675(13) 0.0494(11) 0.0484(11) 0.0094(8) -0.0106(9) -0.0085(9)
C1 0.0455(13) 0.0369(12) 0.0420(12) 0.0028(10) -0.0008(10) -0.0029(10)
N2 0.0610(15) 0.0463(13) 0.0469(13) 0.0011(9) -0.0090(11) -0.0131(10)
O2 0.0890(18) 0.0746(15) 0.0528(13) 0.0035(11) -0.0067(12) 0.0215(13)
C2 0.0392(12) 0.0411(12) 0.0456(13) -0.0060(10) -0.0019(10) 0.0031(10)
N3 0.0401(10) 0.0317(9) 0.0378(10) 0.0010(8) 0.0078(8) 0.0038(8)
O3 0.0653(12) 0.0224(8) 0.0627(11) -0.0015(7) 0.0153(9) 0.0038(8)
C3 0.0572(16) 0.0582(17) 0.0460(14) 0.0075(13) -0.0104(12) 0.0042(13)
N4 0.0621(14) 0.0426(12) 0.0428(12) 0.0101(9) 0.0133(10) 0.0049(10)
O4. 0.0833(16) 0.0370(10) 0.0927(17) -0.0007(10) 0.0477(14) 0.0185(10)
C4 0.0630(18) 0.0573(17) 0.0577(17) 0.0238(14) -0.0043(14) -0.0045(14)
O5 0.0729(13) 0.0249(8) 0.0572(11) 0.0036(7) 0.0003(9) 0.0109(8)
C5 0.0452(13) 0.0404(13) 0.0541(15) 0.0093(11) -0.0013(11) -0.0036(10)
O6 0.0549(11) 0.0382(9) 0.0518(10) -0.0073(8) 0.0075(8) 0.0161(8)
C6 0.0467(14) 0.0559(17) 0.0644(18) -0.0077(14) -0.0115(13) -0.0052(12)
C7 0.0560(15) 0.0424(13) 0.0450(14) 0.0035(11) -0.0144(12) -0.0113(12)
C8 0.086(2) 0.0402(14) 0.0503(15) 0.0039(12) -0.0064(15) -0.0057(14)
C9 0.090(2) 0.0491(17) 0.076(2) 0.0101(15) 0.0169(19) 0.0134(17)
C10 0.086(3) 0.062(2) 0.097(3) 0.0143(19) 0.017(2) 0.0058(19)
C11 0.0477(13) 0.0350(12) 0.0558(15) -0.0053(11) 0.0098(11) 0.0008(10)
C12 0.0614(17) 0.0436(14) 0.0616(17) -0.0178(13) 0.0131(14) 0.0064(13)
C13 0.0583(16) 0.0531(16) 0.0440(13) -0.0065(11) 0.0159(12) 0.0134(13)
C14 0.0445(13) 0.0382(12) 0.0410(12) 0.0054(10) 0.0117(10) 0.0120(10)
C15 0.0424(12) 0.0326(11) 0.0400(12) -0.0004(9) 0.0104(10) 0.0040(9)
C16 0.0621(17) 0.0454(15) 0.0637(17) 0.0041(12) 0.0350(14) 0.0077(13)
C17 0.0477(14) 0.0491(15) 0.0486(14) 0.0073(12) 0.0123(11) 0.0064(11)
C18 0.0550(16) 0.0417(14) 0.0641(17) 0.0040(12) 0.0127(13) 0.0029(12)
C19 0.0534(14) 0.0375(12) 0.0462(13) 0.0034(10) 0.0074(11) 0.0035(11)
C20 0.0553(15) 0.0357(12) 0.0431(13) 0.0035(10) 0.0053(11) 0.0021(11)
C21 0.0485(12) 0.0228(9) 0.0303(10) 0.0006(8) 0.0089(9) 0.0075(8)
C22 0.0475(13) 0.0242(10) 0.0460(12) -0.0009(9) 0.0078(10) 0.0005(9)
C23 0.0404(12) 0.0289(11) 0.0463(13) 0.0003(9) 0.0064(10) 0.0067(9)
C24 0.0471(12) 0.0238(9) 0.0321(10) 0.0001(8) 0.0046(9) 0.0087(9)
C25 0.0455(12) 0.0259(10) 0.0302(10) 0.0008(8) 0.0028(9) 0.0042(9)
C26 0.0567(15) 0.0304(11) 0.0517(14) -0.0029(10) 0.0005(12) -0.0009(10)
C27 0.0547(16) 0.0489(15) 0.0632(17) -0.0013(13) -0.0032(13) -0.0112(13)
C28 0.0426(14) 0.0599(17) 0.0582(16) 0.0012(13) 0.0008(12) 0.0016(12)
C29 0.0454(13) 0.0410(13) 0.0436(13) 0.0028(10) 0.0056(10) 0.0102(10)
C30 0.0428(11) 0.0285(10) 0.0293(10) 0.0026(8) 0.0057(8) 0.0063(9)
C31 0.0568(15) 0.0252(11) 0.0337(11) -0.0012(8) 0.0057(10) 0.0106(9)
C32 0.0529(13) 0.0277(11) 0.0355(11) -0.0055(9) -0.0052(10) 0.0123(9)
O7 0.0711(16) 0.134(3) 0.0601(14) 0.0077(15) 0.0078(12) 0.0222(16)
O8 0.081(6) 0.196(12) 0.38(2) 0.211(14) 0.066(8) 0.070(7)
O8' 0.095(6) 0.082(5) 0.357(17) 0.088(8) 0.130(9) 0.049(5)

loop_
_atom_type_symbol
_atom_type_description
_atom_type_scat_dispersion_real
_atom_type_scat_dispersion_imag
_atom_type_scat_source
C C 0.0033 0.0016 'International Tables Vol C Tables 4.2.6.8 and 6.1.1.4'
H H 0.0000 0.0000 'International Tables Vol C Tables 4.2.6.8 and 6.1.1.4'
N N 0.0061 0.0033 'International Tables Vol C Tables 4.2.6.8 and 6.1.1.4'
O O 0.0106 0.0060 'International Tables Vol C Tables 4.2.6.8 and 6.1.1.4'
Cd Cd -0.8075 1.2024 'International Tables Vol C Tables 4.2.6.8 and 6.1.1.4'

loop_
_geom_angle_atom_site_label_1
_geom_angle_atom_site_label_2
_geom_angle_atom_site_label_3
_geom_angle
_geom_angle_site_symmetry_1
_geom_angle_site_symmetry_3
O3 Cd O6 137.41(7) . 2_546
O3 Cd N3 130.71(7) . .
O6 Cd N3 89.76(7) 2_546 .
O3 Cd N1 96.91(8) . .
O6 Cd N1 89.83(7) 2_546 .
N3 Cd N1 96.32(7) . .
O3 Cd O1 85.01(7) . 4_575
O6 Cd O1 84.99(7) 2_546 4_575
N3 Cd O1 86.59(7) . 4_575
N1 Cd O1 174.06(7) . 4_575
O3 Cd O5 85.16(6) . 2_546
O6 Cd O5 52.80(6) 2_546 2_546
N3 Cd O5 142.20(6) . 2_546
N1 Cd O5 89.34(7) . 2_546
O1 Cd O5 85.21(7) 4_575 2_546
C1 N1 C5 117.3(2) . .
C1 N1 Cd 121.72(16) . .
C5 N1 Cd 120.82(17) . .
C7 O1 Cd 122.26(18) . 4_676
N1 C1 C2 123.8(2) . .
N1 C1 H1A 118.1 . .
C2 C1 H1A 118.1 . .
C7 N2 C6 121.7(3) . .
C7 N2 H2A 119.2 . .
C6 N2 H2A 119.2 . .
C3 C2 C1 117.7(2) . .
C3 C2 C6 121.6(2) . .
C1 C2 C6 120.7(3) . .
C15 N3 C11 118.1(2) . .
C15 N3 Cd 122.85(15) . .
C11 N3 Cd 117.84(16) . .
C31 O3 Cd 105.43(15) . .
C2 C3 C4 119.3(3) . .
C2 C3 H3A 120.3 . .
C4 C3 H3A 120.3 . .
C17 N4 C16 122.4(3) . .
C17 N4 H4B 118.8 . .
C16 N4 H4B 118.8 . .
C5 C4 C3 119.0(3) . .
C5 C4 H4A 120.5 . .
C3 C4 H4A 120.5 . .
C32 O5 Cd 84.83(15) . 2_556
N1 C5 C4 122.9(3) . .
N1 C5 H5A 118.6 . .
C4 C5 H5A 118.6 . .
C32 O6 Cd 99.43(15) . 2_556
N2 C6 C2 111.9(2) . .
N2 C6 H6A 109.2 . .
C2 C6 H6A 109.2 . .
N2 C6 H6B 109.2 . .
C2 C6 H6B 109.2 . .
H6A C6 H6B 107.9 . .
O1 C7 N2 121.7(3) . .
O1 C7 C8 121.6(3) . .
N2 C7 C8 116.7(2) . .
C7 C8 C9 113.5(3) . .
C7 C8 H8A 108.9 . .
C9 C8 H8A 108.9 . .
C7 C8 H8B 108.9 . .
C9 C8 H8B 108.9 . .
H8A C8 H8B 107.7 . .
C8 C9 C10 107.3(3) . .
C8 C9 H9A 110.3 . .
C10 C9 H9A 110.3 . .
C8 C9 H9B 110.3 . .
C10 C9 H9B 110.3 . .
H9A C9 H9B 108.5 . .
C10 C10 C9 113.6(4) 3_677 .
C10 C10 H10A 108.9 3_677 .
C9 C10 H10A 108.9 . .
C10 C10 H10B 108.9 3_677 .
C9 C10 H10B 108.9 . .
H10A C10 H10B 107.7 . .
N3 C11 C12 122.1(2) . .
N3 C11 H11A 119.0 . .
C12 C11 H11A 119.0 . .
C13 C12 C11 119.2(3) . .
C13 C12 H12A 120.4 . .
C11 C12 H12A 120.4 . .
C12 C13 C14 119.9(2) . .
C12 C13 H13A 120.1 . .
C14 C13 H13A 120.1 . .
C13 C14 C15 117.5(2) . .
C13 C14 C16 120.8(2) . .
C15 C14 C16 121.8(2) . .
N3 C15 C14 123.2(2) . .
N3 C15 H15A 118.4 . .
C14 C15 H15A 118.4 . .
N4 C16 C14 114.3(2) . .
N4 C16 H16A 108.7 . .
C14 C16 H16A 108.7 . .
N4 C16 H16B 108.7 . .
C14 C16 H16B 108.7 . .
H16A C16 H16B 107.6 . .
O2 C17 N4 121.2(3) . .
O2 C17 C18 122.4(3) . .
N4 C17 C18 116.3(2) . .
C17 C18 C19 114.4(2) . .
C17 C18 H18A 108.7 . .
C19 C18 H18A 108.7 . .
C17 C18 H18B 108.7 . .
C19 C18 H18B 108.7 . .
H18A C18 H18B 107.6 . .
C20 C19 C18 111.5(2) . .
C20 C19 H19A 109.3 . .
C18 C19 H19A 109.3 . .
C20 C19 H19B 109.3 . .
C18 C19 H19B 109.3 . .
H19A C19 H19B 108.0 . .
C19 C20 C20 113.3(3) . 3_676
C19 C20 H20A 108.9 . .
C20 C20 H20A 108.9 3_676 .
C19 C20 H20B 108.9 . .
C20 C20 H20B 108.9 3_676 .
H20A C20 H20B 107.7 . .
C22 C21 C30 119.86(19) . .
C22 C21 C31 116.3(2) . .
C30 C21 C31 123.9(2) . .
C21 C22 C23 121.4(2) . .
C21 C22 H22A 119.3 . .
C23 C22 H22A 119.3 . .
C24 C23 C22 120.8(2) . .
C24 C23 H23A 119.6 . .
C22 C23 H23A 119.6 . .
C23 C24 C25 120.16(19) . .
C23 C24 C32 116.6(2) . .
C25 C24 C32 123.2(2) . .
C26 C25 C24 122.3(2) . .
C26 C25 C30 118.8(2) . .
C24 C25 C30 118.9(2) . .
C27 C26 C25 120.9(2) . .
C27 C26 H26A 119.6 . .
C25 C26 H26A 119.6 . .
C26 C27 C28 120.2(3) . .
C26 C27 H27A 119.9 . .
C28 C27 H27A 119.9 . .
C29 C28 C27 120.6(3) . .
C29 C28 H28A 119.7 . .
C27 C28 H28A 119.7 . .
C28 C29 C30 121.3(2) . .
C28 C29 H29A 119.4 . .
C30 C29 H29A 119.4 . .
C29 C30 C21 122.9(2) . .
C29 C30 C25 118.3(2) . .
C21 C30 C25 118.7(2) . .
O4. C31 O3 122.2(2) . .
O4. C31 C21 122.1(2) . .
O3 C31 C21 115.6(2) . .
O5 C32 O6 122.9(2) . .
O5 C32 C24 121.6(2) . .
O6 C32 C24 115.5(2) . .
H7C O7 H7D 110.2 . .

loop_
_geom_bond_atom_site_label_1
_geom_bond_atom_site_label_2
_geom_bond_distance
_geom_bond_site_symmetry_2
Cd O3 2.2084(16) .
Cd O6 2.2909(17) 2_546
Cd N3 2.3265(19) .
Cd N1 2.358(2) .
Cd O1 2.448(2) 4_575
Cd O5 2.614(2) 2_546
N1 C1 1.333(3) .
N1 C5 1.340(3) .
O1 C7 1.249(3) .
O1 Cd 2.448(2) 4_676
C1 C2 1.384(3) .
C1 H1A 0.9300 .
N2 C7 1.322(4) .
N2 C6 1.456(4) .
N2 H2A 0.8600 .
O2 C17 1.219(3) .
C2 C3 1.376(4) .
C2 C6 1.506(4) .
N3 C15 1.336(3) .
N3 C11 1.341(3) .
O3 C31 1.265(3) .
C3 C4 1.380(4) .
C3 H3A 0.9300 .
N4 C17 1.336(4) .
N4 C16 1.454(3) .
N4 H4B 0.8600 .
O4. C31 1.222(3) .
C4 C5 1.368(4) .
C4 H4A 0.9300 .
O5 C32 1.242(3) .
O5 Cd 2.614(2) 2_556
C5 H5A 0.9300 .
O6 C32 1.263(3) .
O6 Cd 2.2910(17) 2_556
C6 H6A 0.9700 .
C6 H6B 0.9700 .
C7 C8 1.497(4) .
C8 C9 1.501(5) .
C8 H8A 0.9700 .
C8 H8B 0.9700 .
C9 C10 1.549(5) .
C9 H9A 0.9700 .
C9 H9B 0.9700 .
C10 C10 1.435(8) 3_677
C10 H10A 0.9700 .
C10 H10B 0.9700 .
C11 C12 1.382(4) .
C11 H11A 0.9300 .
C12 C13 1.365(4) .
C12 H12A 0.9300 .
C13 C14 1.383(4) .
C13 H13A 0.9300 .
C14 C15 1.390(3) .
C14 C16 1.511(4) .
C15 H15A 0.9300 .
C16 H16A 0.9700 .
C16 H16B 0.9700 .
C17 C18 1.510(4) .
C18 C19 1.523(4) .
C18 H18A 0.9700 .
C18 H18B 0.9700 .
C19 C20 1.520(3) .
C19 H19A 0.9700 .
C19 H19B 0.9700 .
C20 C20 1.525(5) 3_676
C20 H20A 0.9700 .
C20 H20B 0.9700 .
C21 C22 1.368(3) .
C21 C30 1.430(3) .
C21 C31 1.516(3) .
C22 C23 1.404(3) .
C22 H22A 0.9300 .
C23 C24 1.366(3) .
C23 H23A 0.9300 .
C24 C25 1.429(3) .
C24 C32 1.514(3) .
C25 C26 1.416(3) .
C25 C30 1.439(3) .
C26 C27 1.370(4) .
C26 H26A 0.9300 .
C27 C28 1.409(4) .
C27 H27A 0.9300 .
C28 C29 1.362(4) .
C28 H28A 0.9300 .
C29 C30 1.413(3) .
C29 H29A 0.9300 .
O7 H7C 0.8500 .
O7 H7D 0.8499 .
